data_4127352
loop_
_publ_author_name
'Freitag, Frederik'
'Irrgang, Torsten'
'Kempe, Rhett'

_publ_section_title
;
 Mechanistic Studies of Hydride Transfer to Imines from a Highly Active
 and Chemoselective Manganate Catalyst.
;
_journal_issue 29
_journal_name_full 'Journal of the American Chemical Society'
_journal_page_first 11677
_journal_page_last 11685
_journal_paper_doi 10.1021/jacs.9b05024
_journal_volume 141
_journal_year 2019
_chemical_formula_moiety '0.25(C93 H147 K3 Mn3 N15 O12 P6), 0.25(C4 H8 O)'
_chemical_formula_sum 'C24.25 H38.75 K0.75 Mn0.75 N3.75 O3.25 P1.5'
_chemical_formula_weight 551.82
_space_group_crystal_system monoclinic
_space_group_IT_number 14
_space_group_name_Hall '-P 2yn'
_space_group_name_H-M_alt 'P 1 21/n 1'
_symmetry_space_group_name_Hall '-P 2yn'
_symmetry_space_group_name_H-M 'P 1 21/n 1'
_atom_sites_solution_hydrogens geom
_audit_creation_date 2019-02-13
_audit_creation_method
;
Olex2 1.2
(compiled 2018.05.29 svn.r3508 for OlexSys, GUI svn.r5506)
;
_cell_angle_alpha 90
_cell_angle_beta 96.90(3)
_cell_angle_gamma 90
_cell_formula_units_Z 16
_cell_length_a 12.840(3)
_cell_length_b 45.110(9)
_cell_length_c 20.490(4)
_cell_measurement_reflns_used 39500
_cell_measurement_temperature 133(2)
_cell_measurement_theta_max 28.75
_cell_measurement_theta_min 1.35
_cell_volume 11782(4)
_computing_cell_refinement stoe-xarea
_computing_data_collection stoe-xarea
_computing_data_reduction stoe-xarea
_computing_molecular_graphics 'Olex2 (Dolomanov et al., 2009)'
_computing_publication_material 'Olex2 (Dolomanov et al., 2009)'
_computing_structure_refinement 'ShelXL (Sheldrick, 2015)'
_computing_structure_solution 'SHELXT 2018/2 (Sheldrick, 2018)'
_diffrn_ambient_temperature 133.15
_diffrn_measured_fraction_theta_full 0.986
_diffrn_measured_fraction_theta_max 0.924
_diffrn_measurement_device_type 'Bruker P4'
_diffrn_measurement_method '\w scans'
_diffrn_radiation_monochromator graphite
_diffrn_radiation_type MoK\a
_diffrn_radiation_wavelength 0.71073
_diffrn_reflns_av_R_equivalents 0.0473
_diffrn_reflns_av_unetI/netI 0.0590
_diffrn_reflns_Laue_measured_fraction_full 0.986
_diffrn_reflns_Laue_measured_fraction_max 0.924
_diffrn_reflns_limit_h_max 16
_diffrn_reflns_limit_h_min -17
_diffrn_reflns_limit_k_max 59
_diffrn_reflns_limit_k_min -49
_diffrn_reflns_limit_l_max 27
_diffrn_reflns_limit_l_min -13
_diffrn_reflns_number 84619
_diffrn_reflns_point_group_measured_fraction_full 0.986
_diffrn_reflns_point_group_measured_fraction_max 0.924
_diffrn_reflns_theta_full 25.242
_diffrn_reflns_theta_max 28.662
_diffrn_reflns_theta_min 1.098
_exptl_absorpt_coefficient_mu 0.564
_exptl_absorpt_correction_T_max 0.9942
_exptl_absorpt_correction_T_min 0.9830
_exptl_absorpt_correction_type none
_exptl_crystal_colour black
_exptl_crystal_colour_primary black
_exptl_crystal_density_diffrn 1.244
_exptl_crystal_description block
_exptl_crystal_F_000 4672
_exptl_crystal_size_max 0.102
_exptl_crystal_size_mid 0.042
_exptl_crystal_size_min 0.017
_refine_diff_density_max 1.468
_refine_diff_density_min -0.731
_refine_diff_density_rms 0.129
_refine_ls_extinction_coef 0.0030(3)
_refine_ls_extinction_expression Fc^*^=kFc[1+0.001xFc^2^\l^3^/sin(2\q)]^-1/4^
_refine_ls_extinction_method 'SHELXL-2018/3 (Sheldrick 2018)'
_refine_ls_goodness_of_fit_ref 1.060
_refine_ls_hydrogen_treatment constr
_refine_ls_matrix_type full
_refine_ls_number_parameters 1305
_refine_ls_number_reflns 28052
_refine_ls_number_restraints 109
_refine_ls_restrained_S_all 1.059
_refine_ls_R_factor_all 0.1474
_refine_ls_R_factor_gt 0.0983
_refine_ls_shift/su_max 0.002
_refine_ls_shift/su_mean 0.000
_refine_ls_structure_factor_coef Fsqd
_refine_ls_weighting_details 'w=1/[\s^2^(Fo^2^)+(0.2000P)^2^] where P=(Fo^2^+2Fc^2^)/3'
_refine_ls_weighting_scheme calc
_refine_ls_wR_factor_gt 0.2702
_refine_ls_wR_factor_ref 0.3280
_reflns_Friedel_coverage 0.000
_reflns_number_gt 15175
_reflns_number_total 28052
_reflns_threshold_expression 'I > 2\s(I)'
_cod_data_source_file ja9b05024_si_002.cif
_cod_data_source_block sv493_1a1_m_p2(1)n_sx
_cod_original_formula_sum 'C24.25 H38.75 K0.75 Mn0.75 N3.75 O3.25 P1.50'
_cod_database_code 4127352
_shelx_shelxl_version_number 2018/3
_shelx_space_group_comment
;
The symmetry employed for this shelxl refinement is uniquely defined
by the following loop, which should always be used as a source of
symmetry information in preference to the above space-group names.
They are only intended as comments.
;
_shelx_estimated_absorpt_t_max 0.990
_shelx_estimated_absorpt_t_min 0.945
_olex2_refinement_description
;
1. Fixed Uiso
 At 1.2 times of:
  All C(H) groups, All C(H,H) groups
 At 1.5 times of:
  All C(H,H,H) groups
2. Restrained distances
 K006-O01D \\sim K006-O01E
 with sigma of 0.02
 O01D-C03Q \\sim O01E-C0AA
 with sigma of 0.02
 O01D-C23 \\sim O01E-C23A
 with sigma of 0.02
 C03Q-C3 \\sim C0AA-C3A
 with sigma of 0.02
 C3-C11 \\sim C3A-C11A
 with sigma of 0.02
 C11-C23 \\sim C11A-C23A
 with sigma of 0.02
 K006-C03Q \\sim K006-C0AA
 with sigma of 0.04
 K006-C23 \\sim K006-C23A
 with sigma of 0.04
 O01D-C3 \\sim O01E-C3A
 with sigma of 0.04
 O01D-C11 \\sim O01E-C11A
 with sigma of 0.04
 C03Q-C11 \\sim C0AA-C11A
 with sigma of 0.04
 C03Q-C23 \\sim C0AA-C23A
 with sigma of 0.04
 C3-C23 \\sim C3A-C23A
 with sigma of 0.04
3. Uiso/Uaniso restraints and constraints
C23 \\sim C11 \\sim C3 \\sim C03Q: within 2A with sigma of 0.001 and sigma for
terminal atoms of 0.002
C03L \\sim C03G \\sim C03D \\sim C03M \\sim O02U: within 2A with sigma of 0.001
and sigma for terminal atoms of 0.002
C11A \\sim C3A \\sim C23A \\sim O01E \\sim C0AA: within 2A with sigma of 0.001
and sigma for terminal atoms of 0.002
C03O \\sim C03B \\sim C03N \\sim C03J: within 2A with sigma of 0.001 and sigma
for terminal atoms of 0.002
4. Others
 Sof(C11A)=Sof(H11C)=Sof(H11D)=Sof(C3A)=Sof(H3AB)=Sof(H3AC)=Sof(C23A)=
 Sof(H23C)=Sof(H23D)=Sof(O01E)=Sof(C0AA)=Sof(H0AB)=Sof(H0AC)=1-FVAR(1)
 Sof(O01D)=Sof(C03Q)=Sof(H0CA)=Sof(H8DA)=Sof(C3)=Sof(H3A)=Sof(H3B)=Sof(C11)=
 Sof(H11A)=Sof(H11B)=Sof(C23)=Sof(H23A)=Sof(H23B)=FVAR(1)
5.a Ternary CH refined with riding coordinates:
 C019(H019), C01G(H01G), C01H(H01H), C01L(H01L), C01N(H01N), C01O(H01O),
 C01T(H01T), C01X(H01X), C025(H025), C028(H028), C02B(H02M), C02G(H02X)
5.b Secondary CH2 refined with riding coordinates:
 C02W(H8AA,HR), C032(H03G,H03H), C034(H03L,H03M), C035(H03N,H03O), C036(H03P,
 H03Q), C037(H03R,H03S), C038(H03T,H03U), C039(H03V,H03W), C03A(H03X,H03Y),
 C03B(H03Z,HY), C03C(H03,HZ), C03D(H2CA,H6CA), C03E(H2BA,H7CA), C03F(H3BA,H8CA),
  C03G(H3CA,H9CA), C03H(H4BA,H0DA), C03I(H5BA,H1DA), C03J(H6BA,H2DA), C03K(H7BA,
 H3DA), C03L(H4CA,H4DA), C03M(H5CA,H5DA), C03N(H8BA,H6DA), C03O(H9BA,H7DA),
 C03Q(H0CA,H8DA), C03R(H1CA,H9DA), C3(H3A,H3B), C11(H11A,H11B), C23(H23A,H23B),
 C11A(H11C,H11D), C3A(H3AB,H3AC), C23A(H23C,H23D), C0AA(H0AB,H0AC)
5.c Aromatic/amide H refined with riding coordinates:
 C01I(H01I), C01K(H01K), C01M(H01M), C01P(H01P), C01Q(H01Q), C01R(H01R),
 C01S(H01S), C01U(H01U), C01W(H01W), C01Z(H01Z), C020(H020), C024(H024),
 C02F(H02W), C02I(H02Z), C02L(H1AA)
5.d Idealised Me refined as rotating group:
 C01V(H01A,H01B,H01C), C01Y(H01D,H01E,H01F), C022(H02A,H02B,H02C), C023(H02D,
 H02E,H02F), C026(H02G,H02H,H02I), C027(H02J,H02K,H02L), C02C(H02N,H02O,H02P),
 C02D(H02Q,H02R,H02S), C02E(H02T,H02U,H02V), C02H(H02Y,H,HA), C02J(H02,HB,HC),
 C02K(H0AA,HD,HE), C02M(H2AA,HF,HG), C02O(H3AA,HH,HI), C02Q(H4AA,HJ,HK),
 C02R(H5AA,HL,HM), C02T(H6AA,HN,HO), C02V(H7AA,HP,HQ), C02X(H9AA,HS,HT),
 C02Y(H0BA,HU,HV), C02Z(H1BA,HW,HX), C030(H03A,H03B,H03C), C031(H03D,H03E,H03F),
  C033(H03I,H03J,H03K)
;
_olex2_submission_special_instructions 'No special instructions were received'

loop_
_space_group_symop_operation_xyz
'x, y, z'
'-x+1/2, y+1/2, -z+1/2'
'-x, -y, -z'
'x-1/2, -y-1/2, z-1/2'

loop_
_atom_site_label
_atom_site_type_symbol
_atom_site_fract_x
_atom_site_fract_y
_atom_site_fract_z
_atom_site_U_iso_or_equiv
_atom_site_adp_type
_atom_site_occupancy
_atom_site_site_symmetry_order
_atom_site_calc_flag
_atom_site_refinement_flags_posn
_atom_site_refinement_flags_adp
_atom_site_refinement_flags_occupancy
_atom_site_disorder_assembly
_atom_site_disorder_group
Mn01 Mn 0.26761(6) 0.31096(2) 0.76178(3) 0.0455(2) Uani 1 1 d . . . . .
Mn02 Mn 0.02526(6) 0.39543(2) 0.10704(4) 0.0469(2) Uani 1 1 d . . . . .
Mn03 Mn 0.50230(6) 0.39854(2) 0.41511(4) 0.0479(2) Uani 1 1 d . . . . .
K004 K 0.26999(8) 0.30486(2) 0.26158(5) 0.0488(3) Uani 1 1 d . . . . .
K005 K 0.36643(8) 0.40356(2) -0.05454(5) 0.0482(3) Uani 1 1 d . . . . .
K006 K 0.15369(9) 0.40082(2) 0.57357(5) 0.0486(3) Uani 1 1 d D . . . .
P007 P 0.24786(11) 0.32091(3) 0.86821(6) 0.0461(3) Uani 1 1 d . . . . .
P008 P 0.28687(11) 0.31962(3) 0.65475(6) 0.0458(3) Uani 1 1 d . . . . .
P009 P 0.09973(11) 0.42600(3) 0.03909(6) 0.0485(3) Uani 1 1 d . . . . .
P00A P 0.42878(11) 0.42668(3) 0.48845(6) 0.0484(3) Uani 1 1 d . . . . .
P00B P 0.51668(10) 0.36288(3) 0.33864(6) 0.0496(3) Uani 1 1 d . . . . .
P00C P 0.01373(10) 0.35861(3) 0.18150(6) 0.0497(3) Uani 1 1 d . . . . .
N00D N 0.2027(3) 0.37251(9) 0.46004(18) 0.0450(9) Uani 1 1 d . . . . .
N00E N 0.3291(3) 0.37285(9) 0.06228(19) 0.0451(9) Uani 1 1 d . . . . .
O00F O 0.5380(3) 0.38871(9) -0.11683(18) 0.0618(10) Uani 1 1 d . . . . .
N00G N 0.2594(3) 0.40145(8) 0.81659(18) 0.0429(8) Uani 1 1 d . . . . .
N00H N 0.3685(3) 0.37755(9) 0.41756(18) 0.0466(9) Uani 1 1 d . . . . .
N00I N 0.2598(3) 0.40046(8) 0.70035(18) 0.0445(9) Uani 1 1 d . . . . .
N00J N 0.1624(3) 0.37594(9) 0.10513(18) 0.0455(9) Uani 1 1 d . . . . .
N00K N 0.2648(3) 0.35432(9) 0.76007(16) 0.0442(9) Uani 1 1 d . . . . .
N00L N 0.2514(3) 0.33724(9) 0.38112(18) 0.0442(8) Uani 1 1 d . . . . .
N00M N 0.2137(3) 0.40996(9) 0.02729(19) 0.0480(9) Uani 1 1 d . . . . .
N00N N 0.2847(3) 0.33722(9) 0.14132(18) 0.0458(9) Uani 1 1 d . . . . .
N00O N 0.3139(3) 0.41033(9) 0.49703(18) 0.0477(9) Uani 1 1 d . . . . .
O00P O -0.0141(3) 0.38669(10) 0.63905(18) 0.0685(11) Uani 1 1 d . . . . .
N00Q N 0.4072(3) 0.34245(10) 0.33739(19) 0.0498(9) Uani 1 1 d . . . . .
N00R N 0.1266(3) 0.33975(9) 0.18342(19) 0.0490(9) Uani 1 1 d . . . . .
N00S N 0.2742(3) 0.35645(9) 0.64574(18) 0.0467(9) Uani 1 1 d . . . . .
N00T N 0.2576(3) 0.35759(9) 0.87486(18) 0.0448(9) Uani 1 1 d . . . . .
O00U O 0.2686(4) 0.25643(10) 0.1784(2) 0.0796(12) Uani 1 1 d . . . . .
O00V O 0.4297(4) 0.26550(10) 0.7796(2) 0.0764(12) Uani 1 1 d . . . . .
O00W O 0.2725(4) 0.25591(10) 0.3432(2) 0.0805(13) Uani 1 1 d . . . . .
O00X O 0.1132(4) 0.26308(10) 0.7482(2) 0.0818(14) Uani 1 1 d . . . . .
O00Y O 0.4945(4) 0.44604(11) 0.0064(2) 0.0822(14) Uani 1 1 d . . . . .
C00Z C 0.1873(4) 0.34845(11) 0.4214(2) 0.0444(10) Uani 1 1 d . . . . .
C010 C 0.2561(3) 0.41399(11) 0.7573(2) 0.0430(10) Uani 1 1 d . . . . .
O011 O 0.7060(4) 0.38609(12) 0.4883(2) 0.0913(15) Uani 1 1 d . . . . .
C012 C 0.3469(4) 0.34896(11) 0.1010(2) 0.0437(10) Uani 1 1 d . . . . .
C013 C 0.1898(4) 0.35088(10) 0.1437(2) 0.0433(10) Uani 1 1 d . . . . .
C014 C 0.2464(4) 0.44675(11) 0.7550(2) 0.0469(11) Uani 1 1 d . . . . .
O015 O 0.6039(4) 0.44863(11) 0.3587(2) 0.0890(15) Uani 1 1 d . . . . .
C016 C 0.2955(4) 0.38705(11) 0.4585(2) 0.0441(10) Uani 1 1 d . . . . .
C017 C 0.2349(4) 0.38667(10) 0.0646(2) 0.0435(10) Uani 1 1 d . . . . .
C018 C 0.3433(4) 0.35226(11) 0.3783(2) 0.0454(10) Uani 1 1 d . . . . .
C019 C 0.1929(4) 0.30492(11) 0.5874(2) 0.0523(12) Uani 1 1 d . . . . .
H019 H 0.204688 0.315376 0.545851 0.063 Uiso 1 1 calc R . . . .
O01A O -0.1657(4) 0.38061(13) 0.0230(2) 0.1026(18) Uani 1 1 d . . . . .
C01B C 0.4495(4) 0.33389(11) 0.0997(2) 0.0445(10) Uani 1 1 d . . . . .
C01C C 0.0870(4) 0.33229(11) 0.4232(2) 0.0442(10) Uani 1 1 d . . . . .
O01D O 0.0226(14) 0.4416(4) 0.5067(6) 0.106(6) Uani 0.592(13) 1 d D . P A 1
C01E C 0.2606(4) 0.37123(10) 0.8179(2) 0.0418(9) Uani 1 1 d . . . . .
C01F C 0.2674(4) 0.37036(11) 0.7014(2) 0.0448(10) Uani 1 1 d . . . . .
C01G C 0.3400(4) 0.30679(12) 0.9358(2) 0.0534(12) Uani 1 1 d . . . . .
H01G H 0.326039 0.317478 0.976612 0.064 Uiso 1 1 calc R . . . .
C01H C 0.1178(4) 0.31312(12) 0.8947(2) 0.0544(12) Uani 1 1 d . . . . .
H01H H 0.107476 0.291151 0.894260 0.065 Uiso 1 1 calc R . . . .
C01I C 0.5345(4) 0.34854(11) 0.0783(2) 0.0491(11) Uani 1 1 d . . . . .
H01I H 0.526725 0.368417 0.063160 0.059 Uiso 1 1 calc R . . . .
O01J O -0.0989(5) 0.44180(12) 0.1599(3) 0.1045(19) Uani 1 1 d . . . . .
C01K C 0.0002(4) 0.34630(12) 0.4436(2) 0.0491(11) Uani 1 1 d . . . . .
H01K H 0.005653 0.366379 0.457655 0.059 Uiso 1 1 calc R . . . .
C01L C 0.4152(4) 0.31171(12) 0.6276(3) 0.0563(13) Uani 1 1 d . . . . .
H01L H 0.425914 0.289755 0.629789 0.068 Uiso 1 1 calc R . . . .
C01M C -0.0930(4) 0.33160(13) 0.4439(2) 0.0548(12) Uani 1 1 d . . . . .
H01M H -0.151744 0.341539 0.457882 0.066 Uiso 1 1 calc R . . . .
C01N C 0.5133(4) 0.37488(13) 0.2525(3) 0.0571(13) Uani 1 1 d . . . . .
H01N H 0.499617 0.356936 0.224061 0.069 Uiso 1 1 calc R . . . .
C01O C 0.0136(4) 0.36977(13) 0.2672(3) 0.0601(14) Uani 1 1 d . . . . .
H01O H 0.032021 0.351893 0.295100 0.072 Uiso 1 1 calc R . . . .
C01P C 0.4613(4) 0.30444(12) 0.1204(2) 0.0523(12) Uani 1 1 d . . . . .
H01P H 0.403563 0.294166 0.134734 0.063 Uiso 1 1 calc R . . . .
C01Q C 0.6311(4) 0.33435(12) 0.0788(3) 0.0554(12) Uani 1 1 d . . . . .
H01Q H 0.689440 0.344707 0.065534 0.067 Uiso 1 1 calc R . . . .
C01R C 0.0784(4) 0.30285(12) 0.4035(2) 0.0524(12) Uani 1 1 d . . . . .
H01R H 0.136917 0.293071 0.388898 0.063 Uiso 1 1 calc R . . . .
C01S C 0.2642(4) 0.46255(12) 0.6987(2) 0.0535(12) Uani 1 1 d . . . . .
H01S H 0.282880 0.452135 0.661554 0.064 Uiso 1 1 calc R . . . .
C01T C 0.4941(4) 0.43158(12) 0.5731(2) 0.0558(12) Uani 1 1 d . . . . .
H01T H 0.446524 0.443591 0.597922 0.067 Uiso 1 1 calc R . . . .
C01U C 0.2157(4) 0.46233(12) 0.8082(3) 0.0558(12) Uani 1 1 d . . . . .
H01U H 0.201539 0.451925 0.846456 0.067 Uiso 1 1 calc R . . . .
C01V C 0.1090(5) 0.32428(14) 0.9643(3) 0.0629(14) Uani 1 1 d . . . . .
H01A H 0.156699 0.312946 0.995899 0.094 Uiso 1 1 calc GR . . . .
H01B H 0.036732 0.321698 0.974265 0.094 Uiso 1 1 calc GR . . . .
H01C H 0.127737 0.345329 0.967400 0.094 Uiso 1 1 calc GR . . . .
C01W C 0.5563(4) 0.29026(13) 0.1202(3) 0.0601(14) Uani 1 1 d . . . . .
H01W H 0.563654 0.270287 0.134710 0.072 Uiso 1 1 calc R . . . .
C01X C 0.0362(5) 0.43522(13) -0.0438(3) 0.0618(14) Uani 1 1 d . . . . .
H01X H 0.084530 0.448787 -0.064334 0.074 Uiso 1 1 calc R . . . .
C01Y C 0.4528(4) 0.31367(13) 0.9242(3) 0.0602(13) Uani 1 1 d . . . . .
H01D H 0.468717 0.303636 0.884157 0.090 Uiso 1 1 calc GR . . . .
H01E H 0.500992 0.306673 0.961768 0.090 Uiso 1 1 calc GR . . . .
H01F H 0.461080 0.335122 0.919256 0.090 Uiso 1 1 calc GR . . . .
C01Z C -0.1021(4) 0.30211(13) 0.4239(3) 0.0594(13) Uani 1 1 d . . . . .
H01Z H -0.167085 0.291977 0.423170 0.071 Uiso 1 1 calc R . . . .
C020 C -0.0148(4) 0.28766(12) 0.4049(3) 0.0584(13) Uani 1 1 d . . . . .
H020 H -0.019327 0.267318 0.392884 0.070 Uiso 1 1 calc R . . . .
C021 C 0.3619(5) 0.28339(12) 0.7733(2) 0.0571(13) Uani 1 1 d . . . . .
C022 C 0.3230(5) 0.27393(12) 0.9469(3) 0.0659(15) Uani 1 1 d . . . . .
H02A H 0.254605 0.270961 0.962641 0.099 Uiso 1 1 calc GR . . . .
H02B H 0.378489 0.266440 0.979801 0.099 Uiso 1 1 calc GR . . . .
H02C H 0.324866 0.263188 0.905507 0.099 Uiso 1 1 calc GR . . . .
C023 C 0.4227(5) 0.39642(14) 0.2349(3) 0.0658(15) Uani 1 1 d . . . . .
H02D H 0.356600 0.386848 0.242173 0.099 Uiso 1 1 calc GR . . . .
H02E H 0.420051 0.402142 0.188570 0.099 Uiso 1 1 calc GR . . . .
H02F H 0.433334 0.414125 0.262618 0.099 Uiso 1 1 calc GR . . . .
C024 C 0.6413(4) 0.30480(13) 0.0989(3) 0.0598(13) Uani 1 1 d . . . . .
H024 H 0.706113 0.294714 0.098018 0.072 Uiso 1 1 calc R . . . .
C025 C 0.1442(5) 0.46208(12) 0.0763(3) 0.0603(14) Uani 1 1 d . . . . .
H025 H 0.080630 0.474036 0.082594 0.072 Uiso 1 1 calc R . . . .
C026 C 0.5012(5) 0.32599(13) 0.6763(3) 0.0607(13) Uani 1 1 d . . . . .
H02G H 0.492055 0.347556 0.675801 0.091 Uiso 1 1 calc GR . . . .
H02H H 0.570285 0.321083 0.663395 0.091 Uiso 1 1 calc GR . . . .
H02I H 0.496229 0.318426 0.720616 0.091 Uiso 1 1 calc GR . . . .
C027 C 0.0326(5) 0.32685(14) 0.8445(3) 0.0652(15) Uani 1 1 d . . . . .
H02J H 0.041677 0.348408 0.843710 0.098 Uiso 1 1 calc GR . . . .
H02K H -0.036820 0.322142 0.857078 0.098 Uiso 1 1 calc GR . . . .
H02L H 0.038543 0.318726 0.800740 0.098 Uiso 1 1 calc GR . . . .
C028 C 0.3873(5) 0.46437(12) 0.4619(3) 0.0589(13) Uani 1 1 d . . . . .
H028 H 0.451908 0.476053 0.456413 0.071 Uiso 1 1 calc R . . . .
C029 C 0.1771(5) 0.28172(13) 0.7533(3) 0.0609(14) Uani 1 1 d . . . . .
C02A C -0.0880(5) 0.38662(15) 0.0564(3) 0.0672(16) Uani 1 1 d . . . . .
C02B C 0.6219(4) 0.33494(13) 0.3532(3) 0.0602(14) Uani 1 1 d . . . . .
H02M H 0.690999 0.345412 0.358441 0.072 Uiso 1 1 calc R . . . .
C02C C 0.4243(5) 0.32143(13) 0.5574(3) 0.0625(14) Uani 1 1 d . . . . .
H02N H 0.372545 0.310713 0.527108 0.094 Uiso 1 1 calc GR . . . .
H02O H 0.494967 0.317054 0.546566 0.094 Uiso 1 1 calc GR . . . .
H02P H 0.411096 0.342787 0.553223 0.094 Uiso 1 1 calc GR . . . .
C02D C 0.5105(5) 0.40187(13) 0.6070(3) 0.0627(14) Uani 1 1 d . . . . .
H02Q H 0.442619 0.391990 0.607576 0.094 Uiso 1 1 calc GR . . . .
H02R H 0.543286 0.404844 0.652266 0.094 Uiso 1 1 calc GR . . . .
H02S H 0.556166 0.389522 0.583249 0.094 Uiso 1 1 calc GR . . . .
C02E C 0.2115(5) 0.27177(12) 0.5782(3) 0.0674(16) Uani 1 1 d . . . . .
H02T H 0.282006 0.268684 0.565744 0.101 Uiso 1 1 calc GR . . . .
H02U H 0.159281 0.264043 0.543594 0.101 Uiso 1 1 calc GR . . . .
H02V H 0.205077 0.261339 0.619519 0.101 Uiso 1 1 calc GR . . . .
C02F C 0.2240(5) 0.50870(13) 0.7498(3) 0.0644(14) Uani 1 1 d . . . . .
H02W H 0.215629 0.529618 0.747853 0.077 Uiso 1 1 calc R . . . .
C02G C -0.0854(4) 0.32897(13) 0.1666(3) 0.0572(13) Uani 1 1 d . . . . .
H02X H -0.156358 0.338382 0.163030 0.069 Uiso 1 1 calc R . . . .
C02H C 0.0808(4) 0.31114(13) 0.6014(3) 0.0636(14) Uani 1 1 d . . . . .
H02Y H 0.064728 0.298942 0.638461 0.095 Uiso 1 1 calc GR . . . .
H H 0.031797 0.306317 0.562383 0.095 Uiso 1 1 calc GR . . . .
HA H 0.073876 0.332147 0.612250 0.095 Uiso 1 1 calc GR . . . .
C02I C 0.2550(5) 0.49320(12) 0.6962(3) 0.0618(14) Uani 1 1 d . . . . .
H02Z H 0.269719 0.503650 0.658127 0.074 Uiso 1 1 calc R . . . .
C02J C 0.0222(5) 0.40749(14) -0.0863(3) 0.0652(15) Uani 1 1 d . . . . .
H02 H 0.090660 0.398151 -0.088349 0.098 Uiso 1 1 calc GR . . . .
HB H -0.008783 0.412909 -0.130725 0.098 Uiso 1 1 calc GR . . . .
HC H -0.024200 0.393558 -0.067131 0.098 Uiso 1 1 calc GR . . . .
C02K C 0.0976(5) 0.39293(14) 0.2859(3) 0.0679(16) Uani 1 1 d . . . . .
H0AA H 0.165525 0.385451 0.275739 0.102 Uiso 1 1 calc GR . . . .
HD H 0.101589 0.397158 0.333004 0.102 Uiso 1 1 calc GR . . . .
HE H 0.080012 0.411141 0.260866 0.102 Uiso 1 1 calc GR . . . .
C02L C 0.2056(5) 0.49330(12) 0.8056(3) 0.0616(14) Uani 1 1 d . . . . .
H1AA H 0.185953 0.503758 0.842460 0.074 Uiso 1 1 calc R . . . .
C02M C 0.5970(5) 0.44880(14) 0.5730(3) 0.0683(15) Uani 1 1 d . . . . .
H2AA H 0.644839 0.437609 0.548372 0.102 Uiso 1 1 calc GR . . . .
HF H 0.629502 0.451645 0.618311 0.102 Uiso 1 1 calc GR . . . .
HG H 0.582490 0.468160 0.552140 0.102 Uiso 1 1 calc GR . . . .
C02N C 0.6222(5) 0.39134(14) 0.4587(3) 0.0630(14) Uani 1 1 d . . . . .
C02O C 0.6092(5) 0.31889(14) 0.4169(3) 0.0663(15) Uani 1 1 d . . . . .
H3AA H 0.619584 0.332932 0.453644 0.099 Uiso 1 1 calc GR . . . .
HH H 0.661308 0.302980 0.423953 0.099 Uiso 1 1 calc GR . . . .
HI H 0.538552 0.310416 0.414354 0.099 Uiso 1 1 calc GR . . . .
C02P C -0.0503(5) 0.42287(14) 0.1396(3) 0.0642(15) Uani 1 1 d . . . . .
C02Q C -0.0953(5) 0.38044(16) 0.2817(3) 0.0750(18) Uani 1 1 d . . . . .
H4AA H -0.118454 0.396913 0.252285 0.112 Uiso 1 1 calc GR . . . .
HJ H -0.091189 0.387098 0.327450 0.112 Uiso 1 1 calc GR . . . .
HK H -0.145657 0.364083 0.274517 0.112 Uiso 1 1 calc GR . . . .
C02R C -0.0734(5) 0.31435(14) 0.1012(3) 0.0668(15) Uani 1 1 d . . . . .
H5AA H -0.093531 0.328403 0.065398 0.100 Uiso 1 1 calc GR . . . .
HL H -0.118719 0.296830 0.095487 0.100 Uiso 1 1 calc GR . . . .
HM H -0.000175 0.308367 0.100381 0.100 Uiso 1 1 calc GR . . . .
C02S C 0.5645(5) 0.42820(14) 0.3805(3) 0.0655(15) Uani 1 1 d . . . . .
C02T C 0.3218(5) 0.46223(14) 0.3944(3) 0.0719(17) Uani 1 1 d . . . . .
H6AA H 0.364565 0.453720 0.362600 0.108 Uiso 1 1 calc GR . . . .
HN H 0.298153 0.482078 0.379858 0.108 Uiso 1 1 calc GR . . . .
HO H 0.260659 0.449539 0.397638 0.108 Uiso 1 1 calc GR . . . .
O02U O 0.5684(5) 0.49224(14) -0.1674(3) 0.1239(13) Uani 1 1 d . U . . .
C02V C 0.6183(5) 0.38775(18) 0.2391(3) 0.080(2) Uani 1 1 d . . . . .
H7AA H 0.633578 0.405556 0.265972 0.119 Uiso 1 1 calc GR . . . .
HP H 0.615239 0.392946 0.192485 0.119 Uiso 1 1 calc GR . . . .
HQ H 0.673748 0.373034 0.250308 0.119 Uiso 1 1 calc GR . . . .
C02W C 0.5329(5) 0.37806(16) -0.1831(3) 0.0701(16) Uani 1 1 d . . . . .
H8AA H 0.499167 0.392905 -0.214344 0.084 Uiso 1 1 calc R . . . .
HR H 0.492351 0.359370 -0.188354 0.084 Uiso 1 1 calc R . . . .
C02X C 0.3283(5) 0.48067(13) 0.5105(3) 0.0714(17) Uani 1 1 d . . . . .
H9AA H 0.270636 0.468243 0.522037 0.107 Uiso 1 1 calc GR . . . .
HS H 0.299976 0.499210 0.490797 0.107 Uiso 1 1 calc GR . . . .
HT H 0.376166 0.485104 0.550282 0.107 Uiso 1 1 calc GR . . . .
C02Y C -0.0660(5) 0.45191(15) -0.0405(3) 0.0733(17) Uani 1 1 d . . . . .
H0BA H -0.115431 0.439178 -0.020662 0.110 Uiso 1 1 calc GR . . . .
HU H -0.096185 0.457499 -0.085015 0.110 Uiso 1 1 calc GR . . . .
HV H -0.052185 0.469809 -0.013758 0.110 Uiso 1 1 calc GR . . . .
C02Z C 0.2100(5) 0.47984(13) 0.0343(3) 0.0756(18) Uani 1 1 d . . . . .
H1BA H 0.270579 0.468016 0.025066 0.113 Uiso 1 1 calc GR . . . .
HW H 0.234452 0.497966 0.057662 0.113 Uiso 1 1 calc GR . . . .
HX H 0.167766 0.485076 -0.007138 0.113 Uiso 1 1 calc GR . . . .
C030 C -0.0791(5) 0.30584(15) 0.2218(3) 0.0768(18) Uani 1 1 d . . . . .
H03A H -0.009467 0.296648 0.226966 0.115 Uiso 1 1 calc GR . . . .
H03B H -0.132648 0.290575 0.210704 0.115 Uiso 1 1 calc GR . . . .
H03C H -0.091287 0.315514 0.263045 0.115 Uiso 1 1 calc GR . . . .
C031 C 0.2051(5) 0.45606(15) 0.1447(3) 0.0797(19) Uani 1 1 d . . . . .
H03D H 0.159273 0.445791 0.172325 0.120 Uiso 1 1 calc GR . . . .
H03E H 0.228250 0.474916 0.165384 0.120 Uiso 1 1 calc GR . . . .
H03F H 0.266381 0.443663 0.139913 0.120 Uiso 1 1 calc GR . . . .
C032 C 0.6405(5) 0.38247(18) -0.0844(3) 0.0754(18) Uani 1 1 d . . . . .
H03G H 0.639865 0.363694 -0.059465 0.091 Uiso 1 1 calc R . . . .
H03H H 0.663855 0.398607 -0.053359 0.091 Uiso 1 1 calc R . . . .
C033 C 0.6210(5) 0.31257(15) 0.2965(3) 0.0770(18) Uani 1 1 d . . . . .
H03I H 0.551389 0.303456 0.288026 0.115 Uiso 1 1 calc GR . . . .
H03J H 0.673595 0.297161 0.308546 0.115 Uiso 1 1 calc GR . . . .
H03K H 0.637390 0.322837 0.256856 0.115 Uiso 1 1 calc GR . . . .
C034 C -0.1149(5) 0.37777(19) 0.6087(3) 0.083(2) Uani 1 1 d . . . . .
H03L H -0.109373 0.358552 0.586067 0.100 Uiso 1 1 calc R . . . .
H03M H -0.142620 0.392677 0.575674 0.100 Uiso 1 1 calc R . . . .
C035 C 0.4998(6) 0.44242(17) 0.0765(3) 0.0785(19) Uani 1 1 d . . . . .
H03N H 0.473475 0.422654 0.087596 0.094 Uiso 1 1 calc R . . . .
H03O H 0.457888 0.457830 0.095746 0.094 Uiso 1 1 calc R . . . .
C036 C -0.0078(5) 0.3807(2) 0.7065(3) 0.091(2) Uani 1 1 d . . . . .
H03P H 0.016164 0.398527 0.732301 0.109 Uiso 1 1 calc R . . . .
H03Q H 0.042547 0.364417 0.718560 0.109 Uiso 1 1 calc R . . . .
C037 C 0.5853(7) 0.46186(19) -0.0085(3) 0.098(3) Uani 1 1 d . . . . .
H03R H 0.564539 0.480842 -0.030556 0.117 Uiso 1 1 calc R . . . .
H03S H 0.624463 0.449969 -0.038024 0.117 Uiso 1 1 calc R . . . .
C038 C 0.6452(6) 0.3729(3) -0.1948(4) 0.114(3) Uani 1 1 d . . . . .
H03T H 0.655553 0.352006 -0.207077 0.137 Uiso 1 1 calc R . . . .
H03U H 0.663447 0.385783 -0.230968 0.137 Uiso 1 1 calc R . . . .
C039 C 0.6138(6) 0.4456(2) 0.1013(4) 0.093(2) Uani 1 1 d . . . . .
H03V H 0.623556 0.453089 0.146989 0.112 Uiso 1 1 calc R . . . .
H03W H 0.650964 0.426403 0.099533 0.112 Uiso 1 1 calc R . . . .
C03A C 0.2235(8) 0.22890(19) 0.3485(4) 0.109(3) Uani 1 1 d . . . . .
H03X H 0.246304 0.214418 0.316761 0.131 Uiso 1 1 calc R . . . .
H03Y H 0.146263 0.231060 0.340354 0.131 Uiso 1 1 calc R . . . .
C03B C 0.1823(9) 0.2332(2) 0.0835(5) 0.1211(17) Uani 1 1 d . U . . .
H03Z H 0.122851 0.220047 0.090421 0.145 Uiso 1 1 calc R . . . .
HY H 0.176093 0.239222 0.036782 0.145 Uiso 1 1 calc R . . . .
C03C C 0.7104(6) 0.3800(3) -0.1344(4) 0.122(4) Uani 1 1 d . . . . .
H03 H 0.762816 0.364191 -0.122956 0.147 Uiso 1 1 calc R . . . .
HZ H 0.747916 0.398964 -0.138824 0.147 Uiso 1 1 calc R . . . .
C03D C 0.5460(9) 0.4567(2) -0.2495(4) 0.1234(13) Uani 1 1 d . U . . .
H2CA H 0.485226 0.445744 -0.272104 0.148 Uiso 1 1 calc R . . . .
H6CA H 0.610629 0.445066 -0.252614 0.148 Uiso 1 1 calc R . . . .
C03E C -0.1851(7) 0.3749(3) 0.6587(4) 0.122(4) Uani 1 1 d . . . . .
H2BA H -0.230447 0.357258 0.650611 0.146 Uiso 1 1 calc R . . . .
H7CA H -0.230074 0.392730 0.659609 0.146 Uiso 1 1 calc R . . . .
C03F C 0.2579(10) 0.2191(3) 0.4192(6) 0.141(4) Uani 1 1 d . . . . .
H3BA H 0.206437 0.225585 0.448586 0.170 Uiso 1 1 calc R . . . .
H8CA H 0.265098 0.197305 0.421882 0.170 Uiso 1 1 calc R . . . .
C03G C 0.5546(9) 0.48842(19) -0.2798(5) 0.1234(13) Uani 1 1 d . U . . .
H3CA H 0.624154 0.491251 -0.295042 0.148 Uiso 1 1 calc R . . . .
H9CA H 0.499695 0.491297 -0.317511 0.148 Uiso 1 1 calc R . . . .
C03H C 0.3565(10) 0.2332(3) 0.4367(5) 0.133(4) Uani 1 1 d . . . . .
H4BA H 0.363101 0.240016 0.482884 0.159 Uiso 1 1 calc R . . . .
H0DA H 0.414646 0.219290 0.431494 0.159 Uiso 1 1 calc R . . . .
C03I C -0.1159(6) 0.3719(3) 0.7203(4) 0.150(5) Uani 1 1 d . . . . .
H5BA H -0.115956 0.351215 0.736188 0.180 Uiso 1 1 calc R . . . .
H1DA H -0.139765 0.385007 0.754414 0.180 Uiso 1 1 calc R . . . .
C03J C 0.3176(9) 0.2291(2) 0.1705(5) 0.1201(17) Uani 1 1 d . U . . .
H6BA H 0.298496 0.214603 0.203256 0.144 Uiso 1 1 calc R . . . .
H2DA H 0.394808 0.231436 0.175726 0.144 Uiso 1 1 calc R . . . .
C03K C 0.6519(7) 0.4675(2) 0.0550(4) 0.123(4) Uani 1 1 d . . . . .
H7BA H 0.642432 0.488024 0.070325 0.148 Uiso 1 1 calc R . . . .
H3DA H 0.726935 0.464251 0.050573 0.148 Uiso 1 1 calc R . . . .
C03L C 0.5404(9) 0.5088(2) -0.2283(4) 0.1237(13) Uani 1 1 d . U . . .
H4CA H 0.466606 0.515563 -0.231752 0.148 Uiso 1 1 calc R . . . .
H4DA H 0.586494 0.526253 -0.230272 0.148 Uiso 1 1 calc R . . . .
C03M C 0.5326(9) 0.4623(2) -0.1837(4) 0.1237(13) Uani 1 1 d . U . . .
H5CA H 0.573489 0.447882 -0.154652 0.148 Uiso 1 1 calc R . . . .
H5DA H 0.457632 0.460288 -0.177470 0.148 Uiso 1 1 calc R . . . .
C03N C 0.2787(8) 0.2194(2) 0.1030(5) 0.1207(16) Uani 1 1 d . U . . .
H8BA H 0.329829 0.224794 0.072473 0.145 Uiso 1 1 calc R . . . .
H6DA H 0.269840 0.197565 0.101896 0.145 Uiso 1 1 calc R . . . .
C03O C 0.1863(9) 0.2584(2) 0.1259(5) 0.1220(17) Uani 1 1 d . U . . .
H9BA H 0.196066 0.276505 0.099999 0.146 Uiso 1 1 calc R . . . .
H7DA H 0.118603 0.260266 0.144176 0.146 Uiso 1 1 calc R . . . .
C03Q C 0.007(2) 0.4362(6) 0.4394(9) 0.248(6) Uani 0.592(13) 1 d D U P A 1
H0CA H 0.069104 0.443436 0.419660 0.298 Uiso 0.592(13) 1 calc R . P A 1
H8DA H 0.002168 0.414546 0.432026 0.298 Uiso 0.592(13) 1 calc R . P A 1
C03R C 0.3592(9) 0.2577(2) 0.3933(6) 0.151(4) Uani 1 1 d . . . . .
H1CA H 0.425625 0.257486 0.373273 0.181 Uiso 1 1 calc R . . . .
H9DA H 0.355784 0.276442 0.418030 0.181 Uiso 1 1 calc R . . . .
C3 C -0.081(3) 0.4494(8) 0.4073(9) 0.249(6) Uani 0.592(13) 1 d D U P A 1
H3A H -0.138552 0.434898 0.396103 0.298 Uiso 0.592(13) 1 calc R . P A 1
H3B H -0.066271 0.459765 0.366823 0.298 Uiso 0.592(13) 1 calc R . P A 1
C11 C -0.105(2) 0.4694(6) 0.4554(9) 0.249(6) Uani 0.592(13) 1 d D U P A 1
H11A H -0.178172 0.466068 0.464912 0.299 Uiso 0.592(13) 1 calc R . P A 1
H11B H -0.099971 0.489906 0.439165 0.299 Uiso 0.592(13) 1 calc R . P A 1
C23 C -0.035(3) 0.4655(6) 0.5138(8) 0.249(6) Uani 0.592(13) 1 d D U P A 1
H23A H 0.010664 0.483150 0.521672 0.299 Uiso 0.592(13) 1 calc R . P A 1
H23B H -0.074948 0.463054 0.551955 0.299 Uiso 0.592(13) 1 calc R . P A 1
C11A C -0.1305(12) 0.4447(6) 0.4340(8) 0.088(3) Uani 0.408(13) 1 d D U P A 2
H11C H -0.163431 0.425585 0.419867 0.106 Uiso 0.408(13) 1 calc R . P A 2
H11D H -0.184596 0.460387 0.426093 0.106 Uiso 0.408(13) 1 calc R . P A 2
C3A C -0.0505(12) 0.4506(6) 0.3970(7) 0.088(3) Uani 0.408(13) 1 d D U P A 2
H3AB H -0.053567 0.471339 0.380946 0.105 Uiso 0.408(13) 1 calc R . P A 2
H3AC H -0.052580 0.436999 0.358977 0.105 Uiso 0.408(13) 1 calc R . P A 2
C23A C -0.0954(11) 0.4435(5) 0.5004(8) 0.088(3) Uani 0.408(13) 1 d D U P A 2
H23C H -0.109975 0.462386 0.522105 0.105 Uiso 0.408(13) 1 calc R . P A 2
H23D H -0.130492 0.427198 0.521591 0.105 Uiso 0.408(13) 1 calc R . P A 2
O01E O 0.0090(16) 0.4386(7) 0.5048(9) 0.088(3) Uani 0.408(13) 1 d D U P A 2
C0AA C 0.0401(12) 0.4457(5) 0.4425(8) 0.088(3) Uani 0.408(13) 1 d D U P A 2
H0AB H 0.084428 0.463738 0.446067 0.105 Uiso 0.408(13) 1 calc R . P A 2
H0AC H 0.081784 0.429222 0.427012 0.105 Uiso 0.408(13) 1 calc R . P A 2

loop_
_atom_site_aniso_label
_atom_site_aniso_U_11
_atom_site_aniso_U_22
_atom_site_aniso_U_33
_atom_site_aniso_U_23
_atom_site_aniso_U_13
_atom_site_aniso_U_12
Mn01 0.0565(5) 0.0398(4) 0.0402(4) 0.0001(3) 0.0056(3) -0.0007(3)
Mn02 0.0436(4) 0.0512(4) 0.0458(4) 0.0043(3) 0.0054(3) 0.0062(3)
Mn03 0.0447(4) 0.0524(4) 0.0464(4) -0.0003(3) 0.0044(3) -0.0069(3)
K004 0.0517(6) 0.0476(6) 0.0460(5) 0.0014(4) 0.0021(4) 0.0004(4)
K005 0.0497(6) 0.0520(6) 0.0431(5) -0.0025(4) 0.0058(4) -0.0023(5)
K006 0.0513(6) 0.0525(6) 0.0419(5) 0.0026(4) 0.0050(4) 0.0015(5)
P007 0.0557(8) 0.0425(6) 0.0402(6) 0.0011(5) 0.0056(5) -0.0012(5)
P008 0.0560(8) 0.0418(6) 0.0401(6) -0.0008(5) 0.0068(5) -0.0009(5)
P009 0.0497(7) 0.0461(7) 0.0503(7) 0.0039(5) 0.0081(6) 0.0059(5)
P00A 0.0518(8) 0.0455(7) 0.0478(7) 0.0005(5) 0.0059(5) -0.0078(5)
P00B 0.0437(7) 0.0589(8) 0.0465(7) -0.0033(5) 0.0063(5) -0.0049(6)
P00C 0.0431(7) 0.0596(8) 0.0470(7) 0.0096(6) 0.0072(5) 0.0049(6)
N00D 0.044(2) 0.047(2) 0.043(2) -0.0010(16) 0.0020(16) -0.0038(17)
N00E 0.046(2) 0.041(2) 0.048(2) 0.0026(16) 0.0047(17) 0.0042(17)
O00F 0.051(2) 0.081(3) 0.054(2) -0.0057(19) 0.0060(17) 0.0065(19)
N00G 0.047(2) 0.040(2) 0.0408(19) 0.0001(15) 0.0040(16) 0.0027(16)
N00H 0.047(2) 0.049(2) 0.042(2) -0.0033(16) -0.0014(17) -0.0048(18)
N00I 0.052(2) 0.039(2) 0.0411(19) 0.0020(15) 0.0026(17) 0.0015(17)
N00J 0.047(2) 0.046(2) 0.043(2) 0.0034(16) 0.0073(17) 0.0030(17)
N00K 0.054(2) 0.045(2) 0.0338(18) 0.0009(15) 0.0064(16) 0.0037(17)
N00L 0.040(2) 0.048(2) 0.045(2) -0.0024(16) 0.0053(16) -0.0049(17)
N00M 0.054(2) 0.042(2) 0.049(2) 0.0024(16) 0.0095(18) 0.0055(18)
N00N 0.044(2) 0.050(2) 0.045(2) 0.0042(16) 0.0093(17) 0.0036(17)
N00O 0.056(2) 0.044(2) 0.043(2) 0.0012(16) 0.0016(17) -0.0053(18)
O00P 0.053(2) 0.102(3) 0.050(2) 0.008(2) 0.0057(17) -0.007(2)
N00Q 0.046(2) 0.057(2) 0.046(2) -0.0047(18) 0.0054(17) 0.0003(19)
N00R 0.041(2) 0.056(2) 0.050(2) 0.0069(18) 0.0063(17) 0.0017(18)
N00S 0.055(2) 0.046(2) 0.0389(19) -0.0062(16) 0.0040(17) -0.0037(18)
N00T 0.052(2) 0.044(2) 0.0390(19) 0.0035(15) 0.0057(16) 0.0004(17)
O00U 0.090(3) 0.066(3) 0.080(3) -0.012(2) -0.002(2) 0.009(2)
O00V 0.098(3) 0.070(3) 0.061(2) 0.006(2) 0.007(2) 0.032(2)
O00W 0.097(4) 0.063(3) 0.080(3) 0.018(2) 0.002(3) -0.002(2)
O00X 0.104(4) 0.071(3) 0.071(3) -0.010(2) 0.011(2) -0.040(3)
O00Y 0.090(3) 0.096(3) 0.059(2) -0.002(2) 0.000(2) -0.035(3)
C00Z 0.042(2) 0.051(3) 0.040(2) 0.0010(18) 0.0052(18) -0.001(2)
C010 0.042(2) 0.045(3) 0.041(2) 0.0006(18) 0.0023(18) -0.0009(18)
O011 0.066(3) 0.107(4) 0.093(3) -0.024(3) -0.026(2) 0.017(3)
C012 0.042(2) 0.048(3) 0.040(2) -0.0007(18) 0.0030(18) 0.000(2)
C013 0.040(2) 0.047(2) 0.043(2) 0.0006(18) 0.0056(18) 0.0011(19)
C014 0.048(3) 0.042(3) 0.049(2) -0.0002(19) 0.002(2) 0.0022(19)
O015 0.099(4) 0.082(3) 0.092(3) 0.007(3) 0.032(3) -0.036(3)
C016 0.039(2) 0.051(3) 0.042(2) 0.0056(19) 0.0024(18) -0.006(2)
C017 0.043(2) 0.043(2) 0.045(2) -0.0009(18) 0.0059(19) 0.0044(19)
C018 0.042(2) 0.049(3) 0.044(2) 0.0004(19) 0.0009(19) -0.005(2)
C019 0.063(3) 0.049(3) 0.044(2) -0.005(2) 0.003(2) -0.009(2)
O01A 0.073(3) 0.135(5) 0.090(3) 0.041(3) -0.029(3) -0.033(3)
C01B 0.040(2) 0.054(3) 0.040(2) 0.0032(19) 0.0038(18) 0.003(2)
C01C 0.042(2) 0.048(3) 0.041(2) -0.0035(18) 0.0018(18) -0.003(2)
O01D 0.134(12) 0.105(10) 0.074(6) 0.014(6) 0.001(6) 0.075(10)
C01E 0.045(2) 0.037(2) 0.043(2) 0.0010(17) 0.0065(19) -0.0018(18)
C01F 0.049(3) 0.045(2) 0.040(2) 0.0040(18) 0.0026(19) -0.002(2)
C01G 0.061(3) 0.056(3) 0.043(2) 0.005(2) 0.004(2) 0.006(2)
C01H 0.070(4) 0.047(3) 0.047(3) 0.002(2) 0.012(2) -0.006(2)
C01I 0.042(3) 0.052(3) 0.053(3) 0.003(2) 0.003(2) 0.002(2)
O01J 0.131(5) 0.086(4) 0.108(4) 0.009(3) 0.061(3) 0.053(3)
C01K 0.044(3) 0.057(3) 0.046(2) -0.003(2) 0.003(2) -0.002(2)
C01L 0.065(3) 0.052(3) 0.053(3) 0.004(2) 0.010(2) 0.004(2)
C01M 0.044(3) 0.067(3) 0.053(3) -0.007(2) 0.008(2) -0.004(2)
C01N 0.050(3) 0.071(4) 0.050(3) -0.006(2) 0.008(2) -0.004(3)
C01O 0.059(3) 0.069(4) 0.054(3) 0.010(3) 0.011(2) 0.013(3)
C01P 0.045(3) 0.058(3) 0.054(3) 0.006(2) 0.008(2) 0.006(2)
C01Q 0.048(3) 0.057(3) 0.063(3) 0.003(2) 0.011(2) 0.006(2)
C01R 0.049(3) 0.052(3) 0.056(3) -0.011(2) 0.009(2) -0.007(2)
C01S 0.061(3) 0.048(3) 0.051(3) 0.004(2) 0.007(2) 0.001(2)
C01T 0.061(3) 0.054(3) 0.052(3) -0.004(2) 0.006(2) -0.012(2)
C01U 0.066(3) 0.048(3) 0.054(3) 0.000(2) 0.008(2) 0.004(2)
C01V 0.066(4) 0.075(4) 0.048(3) 0.003(3) 0.009(2) 0.000(3)
C01W 0.055(3) 0.053(3) 0.074(3) 0.007(3) 0.014(3) 0.012(2)
C01X 0.065(4) 0.064(3) 0.057(3) 0.011(3) 0.012(3) 0.017(3)
C01Y 0.061(3) 0.065(3) 0.053(3) -0.006(2) -0.001(2) 0.007(3)
C01Z 0.049(3) 0.066(3) 0.064(3) -0.002(3) 0.006(2) -0.011(3)
C020 0.053(3) 0.054(3) 0.069(3) -0.009(2) 0.010(3) -0.014(2)
C021 0.074(4) 0.053(3) 0.044(3) 0.000(2) 0.007(2) 0.006(3)
C022 0.091(4) 0.044(3) 0.063(3) 0.011(2) 0.009(3) 0.013(3)
C023 0.067(4) 0.078(4) 0.051(3) 0.004(3) 0.003(3) -0.002(3)
C024 0.043(3) 0.063(3) 0.074(4) 0.004(3) 0.010(3) 0.011(2)
C025 0.060(3) 0.048(3) 0.076(4) 0.001(2) 0.020(3) 0.009(2)
C026 0.059(3) 0.060(3) 0.063(3) 0.001(3) 0.009(3) -0.003(3)
C027 0.061(4) 0.071(4) 0.062(3) 0.007(3) 0.004(3) -0.001(3)
C028 0.059(3) 0.053(3) 0.066(3) 0.007(2) 0.014(3) -0.006(2)
C029 0.079(4) 0.058(3) 0.045(3) -0.002(2) 0.007(3) -0.007(3)
C02A 0.056(4) 0.084(4) 0.059(3) 0.020(3) -0.004(3) -0.002(3)
C02B 0.052(3) 0.074(4) 0.055(3) -0.002(3) 0.010(2) 0.002(3)
C02C 0.069(4) 0.064(3) 0.057(3) -0.006(3) 0.018(3) -0.005(3)
C02D 0.073(4) 0.060(3) 0.053(3) 0.003(2) -0.003(3) -0.016(3)
C02E 0.087(4) 0.049(3) 0.068(4) -0.013(3) 0.019(3) -0.016(3)
C02F 0.082(4) 0.041(3) 0.069(3) -0.002(2) 0.002(3) 0.002(3)
C02G 0.045(3) 0.065(3) 0.061(3) 0.010(3) 0.004(2) 0.002(2)
C02H 0.057(3) 0.064(4) 0.066(3) 0.007(3) -0.007(3) -0.009(3)
C02I 0.073(4) 0.047(3) 0.064(3) 0.002(2) 0.003(3) 0.003(3)
C02J 0.066(4) 0.077(4) 0.051(3) -0.003(3) 0.002(3) 0.008(3)
C02K 0.067(4) 0.081(4) 0.055(3) -0.006(3) 0.003(3) 0.008(3)
C02L 0.082(4) 0.040(3) 0.062(3) -0.004(2) 0.005(3) 0.006(3)
C02M 0.060(4) 0.064(4) 0.079(4) -0.001(3) 0.001(3) -0.019(3)
C02N 0.060(4) 0.071(4) 0.057(3) -0.014(3) 0.003(3) 0.004(3)
C02O 0.057(3) 0.074(4) 0.069(4) 0.010(3) 0.010(3) 0.003(3)
C02P 0.068(4) 0.062(3) 0.064(3) 0.010(3) 0.014(3) 0.012(3)
C02Q 0.062(4) 0.101(5) 0.065(4) 0.010(3) 0.015(3) 0.026(3)
C02R 0.056(3) 0.074(4) 0.071(4) -0.005(3) 0.010(3) -0.004(3)
C02S 0.058(3) 0.073(4) 0.067(3) -0.006(3) 0.015(3) -0.013(3)
C02T 0.063(4) 0.068(4) 0.084(4) 0.025(3) 0.004(3) -0.003(3)
O02U 0.166(4) 0.094(3) 0.112(3) 0.000(2) 0.014(3) -0.013(3)
C02V 0.066(4) 0.119(6) 0.056(3) 0.007(3) 0.017(3) -0.019(4)
C02W 0.057(3) 0.098(5) 0.056(3) 0.001(3) 0.008(3) -0.002(3)
C02X 0.080(4) 0.052(3) 0.086(4) 0.009(3) 0.026(3) 0.002(3)
C02Y 0.067(4) 0.082(4) 0.069(4) 0.019(3) 0.005(3) 0.026(3)
C02Z 0.070(4) 0.053(3) 0.108(5) 0.007(3) 0.026(4) 0.006(3)
C030 0.066(4) 0.088(5) 0.077(4) 0.026(3) 0.012(3) -0.010(3)
C031 0.078(5) 0.074(4) 0.088(5) -0.015(4) 0.009(4) -0.005(3)
C032 0.053(4) 0.109(5) 0.064(4) -0.005(3) 0.004(3) 0.002(3)
C033 0.070(4) 0.089(5) 0.072(4) -0.020(3) 0.009(3) 0.014(3)
C034 0.051(4) 0.131(7) 0.066(4) -0.007(4) 0.002(3) -0.008(4)
C035 0.089(5) 0.090(5) 0.058(3) -0.006(3) 0.015(3) -0.028(4)
C036 0.057(4) 0.155(8) 0.060(4) 0.016(4) 0.007(3) 0.003(4)
C037 0.116(6) 0.108(6) 0.069(4) 0.010(4) 0.008(4) -0.049(5)
C038 0.063(5) 0.210(11) 0.068(4) -0.040(5) 0.010(4) 0.008(6)
C039 0.089(5) 0.114(6) 0.077(4) 0.017(4) 0.005(4) -0.026(5)
C03A 0.136(8) 0.081(6) 0.117(7) 0.006(5) 0.036(6) -0.023(5)
C03B 0.148(5) 0.098(3) 0.116(4) -0.019(3) 0.014(4) 0.010(3)
C03C 0.066(5) 0.230(12) 0.071(5) -0.009(6) 0.009(4) 0.003(6)
C03D 0.165(4) 0.094(3) 0.111(3) 0.000(2) 0.015(3) -0.013(3)
C03E 0.080(6) 0.200(11) 0.088(6) -0.014(6) 0.020(5) -0.032(6)
C03F 0.163(11) 0.122(9) 0.149(10) 0.049(7) 0.059(9) -0.008(8)
C03G 0.165(4) 0.094(3) 0.111(3) 0.000(2) 0.015(3) -0.013(3)
C03H 0.173(11) 0.138(9) 0.089(6) 0.035(6) 0.026(7) 0.076(8)
C03I 0.057(5) 0.295(15) 0.098(6) 0.090(8) 0.013(4) -0.009(7)
C03J 0.147(5) 0.097(4) 0.116(4) -0.019(3) 0.016(4) 0.013(3)
C03K 0.094(6) 0.175(10) 0.094(6) 0.031(6) -0.017(5) -0.057(6)
C03L 0.165(4) 0.094(3) 0.111(3) 0.000(2) 0.013(3) -0.013(3)
C03M 0.165(4) 0.094(3) 0.111(3) 0.000(2) 0.014(3) -0.014(3)
C03N 0.148(5) 0.097(3) 0.116(4) -0.019(3) 0.015(4) 0.012(3)
C03O 0.148(5) 0.099(4) 0.118(4) -0.019(3) 0.012(4) 0.010(3)
C03Q 0.372(12) 0.245(10) 0.114(8) -0.032(8) -0.031(9) 0.227(9)
C03R 0.151(10) 0.122(8) 0.160(9) 0.048(7) -0.063(8) -0.007(7)
C3 0.372(12) 0.245(10) 0.114(8) -0.032(8) -0.031(9) 0.226(9)
C11 0.372(12) 0.246(10) 0.114(8) -0.032(8) -0.031(9) 0.226(9)
C23 0.372(12) 0.246(10) 0.114(8) -0.032(8) -0.031(9) 0.226(9)
C11A 0.065(5) 0.126(7) 0.072(5) 0.019(5) 0.004(4) -0.004(5)
C3A 0.064(5) 0.126(7) 0.072(5) 0.019(5) 0.004(4) -0.003(5)
C23A 0.064(5) 0.126(7) 0.072(5) 0.019(5) 0.004(4) -0.003(5)
O01E 0.064(5) 0.126(7) 0.072(5) 0.019(5) 0.004(4) -0.003(5)
C0AA 0.064(5) 0.126(7) 0.072(5) 0.019(5) 0.004(4) -0.003(5)

loop_
_atom_type_symbol
_atom_type_description
_atom_type_scat_dispersion_real
_atom_type_scat_dispersion_imag
_atom_type_scat_source
C C 0.0033 0.0016 'International Tables Vol C Tables 4.2.6.8 and 6.1.1.4'
H H 0.0000 0.0000 'International Tables Vol C Tables 4.2.6.8 and 6.1.1.4'
K K 0.2009 0.2494 'International Tables Vol C Tables 4.2.6.8 and 6.1.1.4'
Mn Mn 0.3368 0.7283 'International Tables Vol C Tables 4.2.6.8 and 6.1.1.4'
N N 0.0061 0.0033 'International Tables Vol C Tables 4.2.6.8 and 6.1.1.4'
O O 0.0106 0.0060 'International Tables Vol C Tables 4.2.6.8 and 6.1.1.4'
P P 0.1023 0.0942 'International Tables Vol C Tables 4.2.6.8 and 6.1.1.4'

loop_
_geom_angle_atom_site_label_1
_geom_angle_atom_site_label_2
_geom_angle_atom_site_label_3
_geom_angle
_geom_angle_site_symmetry_1
_geom_angle_site_symmetry_3
P008 Mn01 P007 158.70(6) . .
N00K Mn01 P007 79.38(10) . .
N00K Mn01 P008 79.32(10) . .
C021 Mn01 P007 99.69(17) . .
C021 Mn01 P008 95.70(17) . .
C021 Mn01 N00K 137.0(2) . .
C021 Mn01 C029 85.2(3) . .
C029 Mn01 P007 95.40(17) . .
C029 Mn01 P008 100.49(17) . .
C029 Mn01 N00K 137.7(2) . .
P009 Mn02 P00C 158.32(6) . .
N00J Mn02 P009 79.30(12) . .
N00J Mn02 P00C 79.50(12) . .
C02A Mn02 P009 99.12(19) . .
C02A Mn02 P00C 96.7(2) . .
C02A Mn02 N00J 125.0(3) . .
C02A Mn02 C02P 85.8(3) . .
C02P Mn02 P009 95.65(19) . .
C02P Mn02 P00C 100.19(19) . .
C02P Mn02 N00J 149.1(2) . .
P00A Mn03 P00B 158.95(6) . .
N00H Mn03 P00A 79.49(12) . .
N00H Mn03 P00B 79.64(12) . .
C02N Mn03 P00A 100.39(19) . .
C02N Mn03 P00B 94.77(19) . .
C02N Mn03 N00H 128.8(2) . .
C02N Mn03 C02S 86.1(3) . .
C02S Mn03 P00A 95.0(2) . .
C02S Mn03 P00B 100.5(2) . .
C02S Mn03 N00H 145.1(2) . .
N00L K004 N00N 119.25(12) . .
N00Q K004 N00L 47.86(11) . .
N00Q K004 N00N 93.81(12) . .
N00R K004 N00L 94.92(12) . .
N00R K004 N00N 47.85(11) . .
N00R K004 N00Q 107.93(14) . .
O00U K004 N00L 157.88(13) . .
O00U K004 N00N 82.52(13) . .
O00U K004 N00Q 141.38(14) . .
O00U K004 N00R 97.89(14) . .
O00W K004 N00L 83.52(13) . .
O00W K004 N00N 157.08(13) . .
O00W K004 N00Q 100.85(14) . .
O00W K004 N00R 139.38(14) . .
O00W K004 O00U 75.01(16) . .
N00E K005 C01E 111.81(12) . 1_554
O00F K005 N00E 119.60(12) . .
O00F K005 N00G 83.40(11) . 1_554
O00F K005 N00T 87.60(12) . 1_554
O00F K005 C01E 78.05(12) . 1_554
N00G K005 N00E 130.91(12) 1_554 .
N00G K005 C01E 25.60(11) 1_554 1_554
N00M K005 N00E 48.30(11) . .
N00M K005 O00F 167.84(13) . .
N00M K005 N00G 105.74(12) . 1_554
N00M K005 N00T 92.56(12) . 1_554
N00M K005 C01E 106.65(13) . 1_554
N00T K005 N00E 87.15(11) 1_554 .
N00T K005 N00G 48.49(11) 1_554 1_554
N00T K005 C01E 24.80(10) 1_554 1_554
O00Y K005 N00E 96.31(13) . .
O00Y K005 O00F 84.91(14) . .
O00Y K005 N00G 130.49(13) . 1_554
O00Y K005 N00M 94.71(14) . .
O00Y K005 N00T 172.50(14) . 1_554
O00Y K005 C01E 151.62(12) . 1_554
N00D K006 N00S 87.03(11) . .
N00I K006 N00D 129.85(12) . .
N00I K006 N00S 48.24(11) . .
N00O K006 N00D 48.77(11) . .
N00O K006 N00I 102.46(12) . .
N00O K006 N00S 90.51(12) . .
N00O K006 O01E 96.6(4) . .
O00P K006 N00D 124.73(13) . .
O00P K006 N00I 82.39(12) . .
O00P K006 N00O 173.48(13) . .
O00P K006 N00S 89.56(13) . .
O00P K006 O01E 82.8(5) . .
O01D K006 N00D 94.4(3) . .
O01D K006 N00I 132.2(4) . .
O01D K006 N00O 93.8(4) . .
O01D K006 O00P 85.9(4) . .
O01D K006 N00S 175.3(5) . .
O01E K006 N00D 93.5(5) . .
O01E K006 N00I 134.4(6) . .
O01E K006 N00S 171.1(6) . .
N00T P007 Mn01 105.02(13) . .
N00T P007 C01G 104.4(2) . .
N00T P007 C01H 103.1(2) . .
C01G P007 Mn01 121.53(18) . .
C01G P007 C01H 103.7(2) . .
C01H P007 Mn01 116.95(17) . .
N00S P008 Mn01 104.85(14) . .
N00S P008 C019 103.2(2) . .
N00S P008 C01L 103.8(2) . .
C019 P008 Mn01 121.60(17) . .
C01L P008 Mn01 117.71(18) . .
C01L P008 C019 103.5(2) . .
N00M P009 Mn02 105.54(15) . .
N00M P009 C01X 105.2(2) . .
N00M P009 C025 101.9(2) . .
C01X P009 Mn02 122.3(2) . .
C01X P009 C025 105.1(3) . .
C025 P009 Mn02 114.52(18) . .
N00O P00A Mn03 105.40(15) . .
N00O P00A C01T 105.1(2) . .
N00O P00A C028 102.1(2) . .
C01T P00A Mn03 120.9(2) . .
C028 P00A Mn03 116.78(18) . .
C028 P00A C01T 104.4(3) . .
N00Q P00B Mn03 105.21(15) . .
N00Q P00B C01N 102.9(2) . .
N00Q P00B C02B 102.9(3) . .
C01N P00B Mn03 117.3(2) . .
C01N P00B C02B 106.7(2) . .
C02B P00B Mn03 119.45(19) . .
N00R P00C Mn02 105.10(15) . .
N00R P00C C01O 102.6(2) . .
N00R P00C C02G 102.3(2) . .
C01O P00C Mn02 116.8(2) . .
C01O P00C C02G 106.2(3) . .
C02G P00C Mn02 121.16(18) . .
C00Z N00D K006 145.9(3) . .
C00Z N00D C016 116.3(4) . .
C016 N00D K006 94.8(3) . .
C012 N00E K005 148.4(3) . .
C012 N00E C017 115.7(4) . .
C017 N00E K005 92.6(3) . .
C02W O00F K005 124.8(3) . .
C032 O00F K005 125.1(3) . .
C032 O00F C02W 108.0(4) . .
C010 N00G K005 142.5(3) . 1_556
C010 N00G C01E 116.1(4) . .
C01E N00G K005 90.7(3) . 1_556
C016 N00H Mn03 121.2(3) . .
C016 N00H C018 117.8(4) . .
C018 N00H Mn03 121.0(3) . .
C010 N00I K006 139.0(3) . .
C010 N00I C01F 117.2(4) . .
C01F N00I K006 92.6(3) . .
C013 N00J Mn02 120.9(3) . .
C013 N00J C017 118.2(4) . .
C017 N00J Mn02 120.9(3) . .
C01E N00K Mn01 121.8(3) . .
C01F N00K Mn01 121.8(3) . .
C01F N00K C01E 116.5(4) . .
C00Z N00L K004 146.9(3) . .
C00Z N00L C018 116.0(4) . .
C018 N00L K004 93.1(3) . .
P009 N00M K005 146.5(2) . .
C017 N00M K005 99.1(3) . .
C017 N00M P009 112.7(3) . .
C012 N00N K004 147.0(3) . .
C012 N00N C013 116.5(4) . .
C013 N00N K004 92.8(3) . .
P00A N00O K006 148.3(2) . .
C016 N00O K006 97.1(3) . .
C016 N00O P00A 112.6(3) . .
C034 O00P K006 125.3(3) . .
C036 O00P K006 124.8(4) . .
C036 O00P C034 108.5(5) . .
P00B N00Q K004 144.7(2) . .
C018 N00Q K004 99.1(3) . .
C018 N00Q P00B 113.0(3) . .
P00C N00R K004 144.2(2) . .
C013 N00R K004 99.1(3) . .
C013 N00R P00C 112.8(3) . .
P008 N00S K006 142.8(2) . .
C01F N00S K006 91.5(3) . .
C01F N00S P008 113.2(3) . .
P007 N00T K005 143.7(2) . 1_556
C01E N00T K005 92.6(3) . 1_556
C01E N00T P007 113.6(3) . .
C03J O00U K004 142.6(5) . .
C03J O00U C03O 105.8(6) . .
C03O O00U K004 111.5(4) . .
C03A O00W K004 141.1(5) . .
C03A O00W C03R 108.6(7) . .
C03R O00W K004 110.0(5) . .
C035 O00Y K005 109.3(4) . .
C037 O00Y K005 135.6(4) . .
C037 O00Y C035 109.0(5) . .
N00D C00Z C01C 116.7(4) . .
N00L C00Z N00D 127.8(4) . .
N00L C00Z C01C 115.5(4) . .
N00G C010 C014 116.5(4) . .
N00I C010 N00G 127.3(5) . .
N00I C010 C014 116.2(4) . .
N00E C012 C01B 116.4(4) . .
N00N C012 N00E 128.1(4) . .
N00N C012 C01B 115.5(4) . .
N00N C013 N00J 120.5(4) . .
N00R C013 N00J 121.7(4) . .
N00R C013 N00N 117.8(4) . .
C01S C014 C010 120.9(4) . .
C01U C014 C010 120.5(4) . .
C01U C014 C01S 118.6(5) . .
N00D C016 N00H 121.1(4) . .
N00O C016 N00D 117.6(4) . .
N00O C016 N00H 121.2(4) . .
N00E C017 N00J 121.0(4) . .
N00M C017 N00E 118.0(4) . .
N00M C017 N00J 121.1(4) . .
N00L C018 N00H 121.0(4) . .
N00Q C018 N00H 121.1(4) . .
N00Q C018 N00L 117.8(4) . .
C02E C019 P008 110.2(4) . .
C02H C019 P008 109.9(4) . .
C02H C019 C02E 111.5(5) . .
C01I C01B C012 121.3(4) . .
C01I C01B C01P 119.2(4) . .
C01P C01B C012 119.5(4) . .
C01K C01C C00Z 120.9(4) . .
C01R C01C C00Z 120.2(4) . .
C01R C01C C01K 118.9(4) . .
C03Q O01D K006 112.6(10) . .
C23 O01D K006 143.8(10) . .
C23 O01D C03Q 103.6(11) . .
N00G C01E K005 63.7(2) . 1_556
N00G C01E N00K 121.6(4) . .
N00K C01E K005 152.4(3) . 1_556
N00T C01E K005 62.6(2) . 1_556
N00T C01E N00G 118.7(4) . .
N00T C01E N00K 119.7(4) . .
N00I C01F N00K 121.1(4) . .
N00S C01F N00I 118.4(4) . .
N00S C01F N00K 120.5(4) . .
C01Y C01G P007 110.6(3) . .
C022 C01G P007 111.2(4) . .
C022 C01G C01Y 112.2(5) . .
C01V C01H P007 112.5(4) . .
C01V C01H C027 111.3(5) . .
C027 C01H P007 108.8(3) . .
C01B C01I C01Q 120.7(5) . .
C01M C01K C01C 121.0(5) . .
C026 C01L P008 108.8(4) . .
C02C C01L P008 113.8(4) . .
C02C C01L C026 111.2(5) . .
C01K C01M C01Z 120.2(5) . .
C023 C01N P00B 110.0(4) . .
C02V C01N P00B 111.4(4) . .
C02V C01N C023 112.4(5) . .
C02K C01O P00C 110.4(4) . .
C02K C01O C02Q 111.8(5) . .
C02Q C01O P00C 112.1(4) . .
C01W C01P C01B 120.2(5) . .
C01I C01Q C024 119.5(5) . .
C020 C01R C01C 120.5(5) . .
C02I C01S C014 121.1(5) . .
C02D C01T P00A 110.4(4) . .
C02D C01T C02M 112.2(5) . .
C02M C01T P00A 110.7(4) . .
C014 C01U C02L 120.4(5) . .
C01P C01W C024 120.8(5) . .
C02J C01X P009 110.5(4) . .
C02Y C01X P009 111.1(4) . .
C02Y C01X C02J 112.9(5) . .
C020 C01Z C01M 119.2(5) . .
C01R C020 C01Z 120.1(5) . .
O00V C021 Mn01 176.6(5) . .
C01W C024 C01Q 119.6(5) . .
C02Z C025 P009 113.4(4) . .
C02Z C025 C031 110.8(5) . .
C031 C025 P009 108.4(4) . .
C02T C028 P00A 108.4(4) . .
C02X C028 P00A 113.8(4) . .
C02X C028 C02T 111.1(5) . .
O00X C029 Mn01 177.0(6) . .
O01A C02A Mn02 178.8(6) . .
C02O C02B P00B 108.2(4) . .
C02O C02B C033 110.2(5) . .
C033 C02B P00B 112.8(4) . .
C02L C02F C02I 119.4(5) . .
C02R C02G P00C 108.7(4) . .
C02R C02G C030 110.7(5) . .
C030 C02G P00C 113.4(4) . .
C01S C02I C02F 120.0(5) . .
C02F C02L C01U 120.5(5) . .
O011 C02N Mn03 179.0(6) . .
O01J C02P Mn02 177.6(6) . .
O015 C02S Mn03 177.6(6) . .
C03M O02U C03L 103.8(7) . .
O00F C02W C038 105.5(5) . .
O00F C032 C03C 107.6(5) . .
O00P C034 C03E 109.0(6) . .
O00Y C035 C039 104.8(5) . .
O00P C036 C03I 106.9(6) . .
O00Y C037 C03K 107.2(5) . .
C03C C038 C02W 107.2(6) . .
C03K C039 C035 103.2(6) . .
O00W C03A C03F 104.2(8) . .
C03N C03B C03O 102.5(9) . .
C032 C03C C038 106.2(7) . .
C03M C03D C03G 103.7(8) . .
C034 C03E C03I 104.7(7) . .
C03H C03F C03A 104.9(8) . .
C03L C03G C03D 105.9(7) . .
C03R C03H C03F 106.1(9) . .
C03E C03I C036 107.0(6) . .
O00U C03J C03N 105.3(8) . .
C037 C03K C039 104.2(6) . .
C03G C03L O02U 105.2(7) . .
C03D C03M O02U 108.5(8) . .
C03B C03N C03J 108.7(8) . .
O00U C03O C03B 112.3(8) . .
C3 C03Q O01D 114.2(14) . .
C03H C03R O00W 109.4(9) . .
C03Q C3 C11 100.3(15) . .
C3 C11 C23 110.3(14) . .
O01D C23 C11 108.2(15) . .
C3A C11A C23A 111.9(14) . .
C11A C3A C0AA 102.5(13) . .
O01E C23A C11A 106.0(14) . .
C23A O01E K006 137.0(15) . .
C23A O01E C0AA 106.7(11) . .
C0AA O01E K006 110.6(10) . .
C3A C0AA O01E 109.2(13) . .

loop_
_geom_bond_atom_site_label_1
_geom_bond_atom_site_label_2
_geom_bond_distance
_geom_bond_site_symmetry_2
Mn01 P007 2.2703(14) .
Mn01 P008 2.2700(14) .
Mn01 N00K 1.957(4) .
Mn01 C021 1.732(6) .
Mn01 C029 1.752(6) .
Mn02 P009 2.2525(15) .
Mn02 P00C 2.2722(15) .
Mn02 N00J 1.973(4) .
Mn02 C02A 1.729(6) .
Mn02 C02P 1.753(6) .
Mn03 P00A 2.2587(15) .
Mn03 P00B 2.2685(15) .
Mn03 N00H 1.968(4) .
Mn03 C02N 1.716(6) .
Mn03 C02S 1.752(6) .
K004 N00L 2.886(4) .
K004 N00N 2.889(4) .
K004 N00Q 2.781(4) .
K004 N00R 2.779(4) .
K004 O00U 2.770(5) .
K004 O00W 2.768(4) .
K005 N00E 2.855(4) .
K005 O00F 2.758(4) .
K005 N00G 2.828(4) 1_554
K005 N00M 2.744(4) .
K005 N00T 2.803(4) 1_554
K005 O00Y 2.728(4) .
K005 C01E 3.155(5) 1_554
K006 N00D 2.791(4) .
K006 N00I 2.785(4) .
K006 N00O 2.766(4) .
K006 O00P 2.746(4) .
K006 N00S 2.835(4) .
K006 O01D 2.745(8) .
K006 O01E 2.778(12) .
P007 N00T 1.664(4) .
P007 C01G 1.825(5) .
P007 C01H 1.850(5) .
P008 N00S 1.678(4) .
P008 C019 1.844(5) .
P008 C01L 1.837(6) .
P009 N00M 1.675(4) .
P009 C01X 1.841(6) .
P009 C025 1.858(6) .
P00A N00O 1.677(4) .
P00A C01T 1.847(5) .
P00A C028 1.844(6) .
P00B N00Q 1.678(4) .
P00B C01N 1.842(5) .
P00B C02B 1.845(6) .
P00C N00R 1.677(4) .
P00C C01O 1.827(6) .
P00C C02G 1.846(6) .
N00D C00Z 1.344(6) .
N00D C016 1.364(6) .
N00E C012 1.342(6) .
N00E C017 1.368(6) .
O00F C02W 1.434(7) .
O00F C032 1.428(7) .
N00G C010 1.335(5) .
N00G C01E 1.363(5) .
N00H C016 1.398(6) .
N00H C018 1.411(6) .
N00I C010 1.324(5) .
N00I C01F 1.361(6) .
N00J C013 1.399(6) .
N00J C017 1.406(5) .
N00K C01E 1.415(5) .
N00K C01F 1.407(5) .
N00L C00Z 1.333(5) .
N00L C018 1.369(6) .
N00M C017 1.308(6) .
N00N C012 1.326(5) .
N00N C013 1.371(6) .
N00O C016 1.318(6) .
O00P C034 1.425(7) .
O00P C036 1.401(7) .
N00Q C018 1.317(6) .
N00R C013 1.316(5) .
N00S C01F 1.313(6) .
N00T C01E 1.325(5) .
O00U C03J 1.400(9) .
O00U C03O 1.417(11) .
O00V C021 1.183(6) .
O00W C03A 1.382(9) .
O00W C03R 1.422(11) .
O00X C029 1.171(7) .
O00Y C035 1.439(7) .
O00Y C037 1.431(8) .
C00Z C01C 1.483(6) .
C010 C014 1.483(7) .
O011 C02N 1.193(7) .
C012 C01B 1.486(6) .
C014 C01S 1.397(6) .
C014 C01U 1.394(6) .
O015 C02S 1.166(7) .
C019 C02E 1.529(7) .
C019 C02H 1.528(8) .
O01A C02A 1.170(7) .
C01B C01I 1.391(6) .
C01B C01P 1.397(7) .
C01C C01K 1.389(6) .
C01C C01R 1.389(6) .
O01D C03Q 1.392(16) .
O01D C23 1.328(17) .
C01G C01Y 1.527(8) .
C01G C022 1.520(7) .
C01H C01V 1.530(7) .
C01H C027 1.539(8) .
C01I C01Q 1.394(7) .
O01J C02P 1.164(7) .
C01K C01M 1.370(7) .
C01L C026 1.538(8) .
C01L C02C 1.522(7) .
C01M C01Z 1.393(7) .
C01N C023 1.526(8) .
C01N C02V 1.522(8) .
C01O C02K 1.517(8) .
C01O C02Q 1.542(7) .
C01P C01W 1.378(7) .
C01Q C024 1.397(7) .
C01R C020 1.382(7) .
C01S C02I 1.388(7) .
C01T C02D 1.513(7) .
C01T C02M 1.533(7) .
C01U C02L 1.404(7) .
C01W C024 1.388(7) .
C01X C02J 1.523(8) .
C01X C02Y 1.521(7) .
C01Z C020 1.391(7) .
C025 C02Z 1.506(7) .
C025 C031 1.545(9) .
C028 C02T 1.533(8) .
C028 C02X 1.513(7) .
C02B C02O 1.519(7) .
C02B C033 1.537(8) .
C02F C02I 1.399(7) .
C02F C02L 1.382(7) .
C02G C02R 1.518(8) .
C02G C030 1.535(7) .
O02U C03L 1.462(10) .
O02U C03M 1.452(10) .
C02W C038 1.508(9) .
C032 C03C 1.445(9) .
C034 C03E 1.450(9) .
C035 C039 1.497(10) .
C036 C03I 1.503(9) .
C037 C03K 1.490(10) .
C038 C03C 1.445(11) .
C039 C03K 1.492(10) .
C03A C03F 1.528(13) .
C03B C03N 1.400(13) .
C03B C03O 1.428(11) .
C03D C03G 1.569(11) .
C03D C03M 1.402(11) .
C03E C03I 1.460(11) .
C03F C03H 1.423(14) .
C03G C03L 1.425(11) .
C03H C03R 1.421(12) .
C03J C03N 1.481(12) .
C03Q C3 1.378(18) .
C3 C11 1.40(2) .
C11 C23 1.42(2) .
C11A C3A 1.373(18) .
C11A C23A 1.382(19) .
C3A C0AA 1.418(16) .
C23A O01E 1.350(19) .
O01E C0AA 1.420(17) .

loop_
_smtbx_masks_void_nr
_smtbx_masks_void_average_x
_smtbx_masks_void_average_y
_smtbx_masks_void_average_z
_smtbx_masks_void_volume
_smtbx_masks_void_count_electrons
1 -0.108 0.478 0.733 149.6 43.0
2 0.108 0.522 0.267 149.6 42.4
3 0.392 0.022 0.233 149.6 42.8
4 0.608 0.978 0.767 149.6 42.6
